data_4074041
loop_
_publ_author_name
'Brissy, Delphine'
'Skander, Myriem'
'Retailleau, Pascal'
'Marinetti, Angela'

_publ_section_title
;
 N-Heterocyclic Carbenes in the Synthesis of Axially Chiral Square-Planar
 Platinum Complexes
;
_journal_issue 24
_journal_name_full Organometallics
_journal_page_first 5782
_journal_paper_doi 10.1021/om700839y
_journal_volume 26
_journal_year 2007
_chemical_absolute_configuration ad
_chemical_formula_moiety 'C28 H38 I N2 P2 Pt+, I-, 0.12(CH3CH2)O'
_chemical_formula_sum 'C28.48 H39.19 I2 N2 O0.12 P2 Pt'
_chemical_formula_weight 913.43
_chemical_name_systematic
; 
 ? 
;
_space_group_IT_number 20
_symmetry_cell_setting orthorhombic
_symmetry_space_group_name_Hall 'C 2c 2'
_symmetry_space_group_name_H-M 'C 2 2 21'
_atom_sites_solution_hydrogens difmap
_atom_sites_solution_primary direct
_atom_sites_solution_secondary difmap
_audit_creation_method SHELXL-97
_cell_angle_alpha 90.00
_cell_angle_beta 90.00
_cell_angle_gamma 90.00
_cell_formula_units_Z 8
_cell_length_a 20.337(2)
_cell_length_b 29.842(3)
_cell_length_c 11.485(1)
_cell_measurement_reflns_used 6683
_cell_measurement_temperature 293(2)
_cell_measurement_theta_max 25.35
_cell_measurement_theta_min 0.41
_cell_volume 6970.2(12)
_computing_cell_refinement 'DENZO (Otwinowski & Minor, 1997) COLLECT (Hooft, 1998)'
_computing_data_collection 'DENZO (Otwinowski & Minor, 1997) COLLECT (Hooft, 1998)'
_computing_data_reduction 'HKL package (Otwinowski & Minor, 1997)'
_computing_molecular_graphics 'PLATON (Spek, 1980-2004)'
_computing_publication_material 'SHELXL-97 (Sheldrick, 1997)'
_computing_structure_refinement 'SHELXL-97 (Sheldrick, 1997)'
_computing_structure_solution 'SIR97 (Altomare et al, 1999'
_diffrn_ambient_temperature 293(2)
_diffrn_measured_fraction_theta_full .998
_diffrn_measured_fraction_theta_max .998
_diffrn_measurement_device_type 'Nonius kappa-CCD diffractometer'
_diffrn_measurement_method 'phi and omega scans'
_diffrn_radiation_monochromator graphite
_diffrn_radiation_source 'fine-focus sealed tube'
_diffrn_radiation_type MoK\a
_diffrn_radiation_wavelength 0.71069
_diffrn_reflns_av_R_equivalents 0.0377
_diffrn_reflns_av_sigmaI/netI 0.0465
_diffrn_reflns_limit_h_max 24
_diffrn_reflns_limit_h_min -24
_diffrn_reflns_limit_k_max 35
_diffrn_reflns_limit_k_min -35
_diffrn_reflns_limit_l_max 13
_diffrn_reflns_limit_l_min -13
_diffrn_reflns_number 39267
_diffrn_reflns_theta_full 25.37
_diffrn_reflns_theta_max 25.37
_diffrn_reflns_theta_min 1.36
_exptl_absorpt_coefficient_mu 5.907
_exptl_absorpt_correction_T_max 0.49
_exptl_absorpt_correction_T_min 0.28
_exptl_absorpt_correction_type multi-scan
_exptl_absorpt_process_details 'Scalepack,(Otwinowski & Minor, 1997)'
_exptl_crystal_colour 'pale yellow'
_exptl_crystal_density_diffrn 1.758
_exptl_crystal_density_method 'not measured'
_exptl_crystal_description prism
_exptl_crystal_F_000 3511.9
_exptl_crystal_size_max 0.41
_exptl_crystal_size_mid 0.18
_exptl_crystal_size_min 0.12
_refine_diff_density_max .688
_refine_diff_density_min -.730
_refine_diff_density_rms .115
_refine_ls_abs_structure_details 'Flack H D (1983), Acta Cryst. A39, 876-881; 2859 Friedel pairs'
_refine_ls_abs_structure_Flack -0.002(5)
_refine_ls_extinction_method none
_refine_ls_goodness_of_fit_ref 1.049
_refine_ls_hydrogen_treatment constr
_refine_ls_matrix_type full
_refine_ls_number_parameters 322
_refine_ls_number_reflns 6389
_refine_ls_number_restraints 0
_refine_ls_restrained_S_all 1.049
_refine_ls_R_factor_all 0.0410
_refine_ls_R_factor_gt 0.0310
_refine_ls_shift/su_max 0.003
_refine_ls_shift/su_mean 0.000
_refine_ls_structure_factor_coef Fsqd
_refine_ls_weighting_details 'calc w=1/[\s^2^(Fo^2^)+(0.0426P)^2^+28.0117P] where P=(Fo^2^+2Fc^2^)/3'
_refine_ls_weighting_scheme calc
_refine_ls_wR_factor_gt 0.0675
_refine_ls_wR_factor_ref 0.0708
_reflns_number_gt 5608
_reflns_number_total 6391
_reflns_threshold_expression >2sigma(I)
_cod_data_source_file om700839y-file003.cif
_cod_data_source_block db094c2221
_cod_original_cell_volume 6970(4)
_cod_database_code 4074041

loop_
_symmetry_equiv_pos_as_xyz
'x, y, z'
'-x, -y, z+1/2'
'x, -y, -z'
'-x, y, -z+1/2'
'x+1/2, y+1/2, z'
'-x+1/2, -y+1/2, z+1/2'
'x+1/2, -y+1/2, -z'
'-x+1/2, y+1/2, -z+1/2'

loop_
_atom_site_label
_atom_site_type_symbol
_atom_site_fract_x
_atom_site_fract_y
_atom_site_fract_z
_atom_site_U_iso_or_equiv
_atom_site_adp_type
_atom_site_occupancy
_atom_site_symmetry_multiplicity
_atom_site_calc_flag
_atom_site_refinement_flags
Pt1 Pt 0.742777(11) 0.141121(8) 0.196145(19) 0.02970(7) Uani 1 1 d .
I1 I 0.65527(2) 0.13500(2) 0.36755(4) 0.05466(16) Uani 1 1 d .
I2A I 1.0000 0.12646(3) -0.2500 0.0536(2) Uani 1 2 d S
I2B I 1.0000 0.27776(3) 0.2500 0.0641(2) Uani 1 2 d S
P1 P 0.81427(8) 0.14909(7) 0.04843(14) 0.0318(4) Uani 1 1 d .
P2 P 0.66193(8) 0.14817(7) 0.06025(14) 0.0333(4) Uani 1 1 d .
N1 N 0.8369(3) 0.1751(2) 0.3805(5) 0.0401(14) Uani 1 1 d .
N2 N 0.8451(3) 0.1030(2) 0.3757(5) 0.0406(15) Uani 1 1 d .
C1 C 0.7686(3) 0.1562(2) -0.0862(6) 0.0348(16) Uani 1 1 d .
C2 C 0.7005(3) 0.1561(2) -0.0824(6) 0.0335(16) Uani 1 1 d .
C3 C 0.8140(3) 0.1379(3) 0.3235(6) 0.0363(15) Uani 1 1 d .
C4 C 0.8852(4) 0.1191(4) 0.4634(7) 0.054(2) Uani 1 1 d .
H4 H 0.9103 0.1018 0.5140 0.065 Uiso 1 1 calc R
C5 C 0.8816(4) 0.1640(4) 0.4632(7) 0.056(2) Uani 1 1 d .
H5 H 0.9051 0.1836 0.5104 0.067 Uiso 1 1 calc R
C6 C 0.8153(4) 0.2202(3) 0.3594(8) 0.056(2) Uani 1 1 d .
H6A H 0.7984 0.2328 0.4303 0.084 Uiso 1 1 calc R
H6B H 0.7813 0.2201 0.3014 0.084 Uiso 1 1 calc R
H6C H 0.8517 0.2379 0.3326 0.084 Uiso 1 1 calc R
C7 C 0.8397(4) 0.0564(3) 0.3485(6) 0.051(2) Uani 1 1 d .
C8 C 0.8975(6) 0.0322(3) 0.3385(8) 0.081(3) Uani 1 1 d .
H8 H 0.9377 0.0465 0.3478 0.098 Uiso 1 1 calc R
C9 C 0.8955(7) -0.0128(4) 0.3150(10) 0.095(4) Uani 1 1 d .
H9 H 0.9344 -0.0290 0.3086 0.114 Uiso 1 1 calc R
C10 C 0.8369(8) -0.0336(4) 0.3012(11) 0.103(4) Uani 1 1 d .
H10 H 0.8357 -0.0643 0.2873 0.123 Uiso 1 1 calc R
C11 C 0.7798(7) -0.0098(4) 0.3076(10) 0.100(4) Uani 1 1 d .
H11 H 0.7398 -0.0241 0.2943 0.120 Uiso 1 1 calc R
C12 C 0.7813(5) 0.0370(3) 0.3347(8) 0.067(3) Uani 1 1 d .
H12 H 0.7426 0.0533 0.3425 0.080 Uiso 1 1 calc R
C13 C 0.8757(3) 0.1946(2) 0.0719(7) 0.0390(17) Uani 1 1 d .
H13 H 0.8712 0.2046 0.1529 0.047 Uiso 1 1 calc R
C14 C 0.9415(4) 0.1718(4) 0.0614(9) 0.068(3) Uani 1 1 d .
H14A H 0.9724 0.1853 0.1155 0.082 Uiso 1 1 calc R
H14B H 0.9585 0.1757 -0.0168 0.082 Uiso 1 1 calc R
C15 C 0.9340(4) 0.1217(3) 0.0884(8) 0.063(2) Uani 1 1 d .
H15A H 0.9732 0.1054 0.0655 0.075 Uiso 1 1 calc R
H15B H 0.9268 0.1171 0.1711 0.075 Uiso 1 1 calc R
C16 C 0.8751(4) 0.1056(3) 0.0193(7) 0.045(2) Uani 1 1 d .
H16 H 0.8872 0.1089 -0.0629 0.054 Uiso 1 1 calc R
C17 C 0.8685(5) 0.2360(3) -0.0047(10) 0.085(4) Uani 1 1 d .
H17A H 0.8956 0.2597 0.0254 0.128 Uiso 1 1 calc R
H17B H 0.8234 0.2454 -0.0053 0.128 Uiso 1 1 calc R
H17C H 0.8821 0.2289 -0.0826 0.128 Uiso 1 1 calc R
C18 C 0.8552(5) 0.0578(3) 0.0343(8) 0.065(3) Uani 1 1 d .
H18A H 0.8915 0.0386 0.0148 0.098 Uiso 1 1 calc R
H18B H 0.8188 0.0513 -0.0160 0.098 Uiso 1 1 calc R
H18C H 0.8426 0.0527 0.1138 0.098 Uiso 1 1 calc R
C19 C 0.6034(5) 0.1015(3) 0.0484(9) 0.064(3) Uani 1 1 d .
H19 H 0.5989 0.0888 0.1268 0.077 Uiso 1 1 calc R
C20 C 0.5379(4) 0.1231(4) 0.0198(9) 0.073(3) Uani 1 1 d .
H20A H 0.5353 0.1295 -0.0629 0.088 Uiso 1 1 calc R
H20B H 0.5021 0.1031 0.0403 0.088 Uiso 1 1 calc R
C21 C 0.5329(4) 0.1649(4) 0.0868(9) 0.075(3) Uani 1 1 d .
H21A H 0.5265 0.1583 0.1687 0.090 Uiso 1 1 calc R
H21B H 0.4959 0.1825 0.0596 0.090 Uiso 1 1 calc R
C22 C 0.5986(4) 0.1916(3) 0.0690(7) 0.055(2) Uani 1 1 d .
H22 H 0.5959 0.2052 -0.0084 0.065 Uiso 1 1 calc R
C23 C 0.6259(6) 0.0636(4) -0.0293(11) 0.100(4) Uani 1 1 d .
H23A H 0.5923 0.0410 -0.0330 0.151 Uiso 1 1 calc R
H23B H 0.6654 0.0507 0.0020 0.151 Uiso 1 1 calc R
H23C H 0.6344 0.0749 -0.1060 0.151 Uiso 1 1 calc R
C24 C 0.6110(6) 0.2299(3) 0.1552(7) 0.078(3) Uani 1 1 d .
H24A H 0.5791 0.2532 0.1429 0.118 Uiso 1 1 calc R
H24B H 0.6543 0.2418 0.1431 0.118 Uiso 1 1 calc R
H24C H 0.6073 0.2188 0.2334 0.118 Uiso 1 1 calc R
C25 C 0.8004(4) 0.1608(3) -0.1933(7) 0.0497(19) Uani 1 1 d .
H25 H 0.8461 0.1612 -0.1973 0.060 Uiso 1 1 calc R
C26 C 0.7630(4) 0.1646(3) -0.2933(7) 0.059(2) Uani 1 1 d .
H26 H 0.7841 0.1674 -0.3648 0.071 Uiso 1 1 calc R
C27 C 0.6952(4) 0.1643(3) -0.2898(6) 0.061(2) Uani 1 1 d .
H27 H 0.6707 0.1670 -0.3579 0.073 Uiso 1 1 calc R
C28 C 0.6644(4) 0.1601(3) -0.1839(6) 0.0470(18) Uani 1 1 d .
H28 H 0.6187 0.1598 -0.1804 0.056 Uiso 1 1 calc R

loop_
_atom_site_aniso_label
_atom_site_aniso_U_11
_atom_site_aniso_U_22
_atom_site_aniso_U_33
_atom_site_aniso_U_23
_atom_site_aniso_U_13
_atom_site_aniso_U_12
Pt1 0.02772(12) 0.03475(13) 0.02663(11) 0.00136(11) 0.00441(10) 0.00075(12)
I1 0.0421(3) 0.0839(4) 0.0380(3) 0.0079(3) 0.0148(2) 0.0025(3)
I2A 0.0421(4) 0.0765(6) 0.0422(4) 0.000 0.0066(3) 0.000
I2B 0.0432(4) 0.0753(6) 0.0737(5) 0.000 0.0020(4) 0.000
P1 0.0288(8) 0.0367(12) 0.0299(8) 0.0011(7) 0.0055(7) 0.0020(8)
P2 0.0254(8) 0.0425(12) 0.0321(8) 0.0027(8) 0.0026(7) -0.0014(8)
N1 0.034(3) 0.043(4) 0.044(4) -0.007(3) 0.001(3) 0.008(3)
N2 0.038(3) 0.045(4) 0.039(3) 0.007(3) 0.003(3) 0.009(3)
C1 0.037(4) 0.042(4) 0.026(3) 0.000(3) 0.009(3) 0.002(3)
C2 0.032(4) 0.033(4) 0.036(4) 0.002(3) -0.002(3) 0.005(3)
C3 0.025(3) 0.043(4) 0.041(4) -0.003(4) 0.011(3) 0.008(3)
C4 0.033(4) 0.093(8) 0.035(5) -0.001(4) -0.011(3) 0.016(5)
C5 0.036(5) 0.083(7) 0.048(5) -0.018(5) 0.002(4) 0.004(5)
C6 0.057(5) 0.045(5) 0.067(5) -0.010(4) 0.004(4) -0.004(4)
C7 0.061(5) 0.054(5) 0.038(4) 0.017(4) 0.005(4) 0.005(4)
C8 0.097(8) 0.071(7) 0.076(7) 0.005(5) -0.004(6) 0.038(6)
C9 0.139(11) 0.063(7) 0.084(8) 0.005(6) -0.005(9) 0.046(7)
C10 0.169(13) 0.055(7) 0.084(8) 0.001(6) -0.009(10) 0.037(8)
C11 0.121(9) 0.075(8) 0.102(9) 0.007(7) -0.003(8) -0.017(7)
C12 0.079(6) 0.046(5) 0.074(7) 0.004(4) 0.016(5) 0.003(5)
C13 0.032(4) 0.043(5) 0.042(4) 0.001(3) 0.009(3) -0.006(3)
C14 0.028(4) 0.105(9) 0.072(6) -0.013(6) 0.004(4) -0.002(5)
C15 0.037(5) 0.083(7) 0.068(6) -0.002(5) -0.005(4) 0.028(4)
C16 0.045(5) 0.051(5) 0.038(4) -0.002(4) 0.014(3) 0.015(4)
C17 0.111(9) 0.051(6) 0.095(7) 0.033(6) -0.030(7) -0.035(6)
C18 0.093(7) 0.041(5) 0.063(6) 0.009(4) 0.022(5) 0.018(5)
C19 0.065(6) 0.057(6) 0.069(6) -0.001(5) 0.000(5) -0.023(5)
C20 0.041(5) 0.106(9) 0.073(7) 0.008(6) -0.003(4) -0.036(5)
C21 0.027(4) 0.122(9) 0.076(7) 0.027(7) 0.015(4) 0.001(5)
C22 0.034(4) 0.088(7) 0.041(5) 0.007(4) 0.007(4) 0.010(4)
C23 0.128(10) 0.062(7) 0.110(10) -0.003(6) -0.015(8) -0.038(7)
C24 0.115(8) 0.069(6) 0.052(6) 0.005(5) 0.020(5) 0.038(6)
C25 0.040(4) 0.070(5) 0.039(4) 0.010(4) 0.011(4) 0.005(3)
C26 0.069(6) 0.077(6) 0.031(4) 0.003(4) 0.020(4) 0.005(5)
C27 0.059(5) 0.100(7) 0.024(4) -0.002(4) -0.005(4) 0.017(5)
C28 0.041(4) 0.069(5) 0.031(4) -0.007(4) -0.002(4) 0.008(4)

loop_
_atom_type_symbol
_atom_type_description
_atom_type_scat_dispersion_real
_atom_type_scat_dispersion_imag
_atom_type_scat_source
C C .0033 .0016 'International Tables Vol C Tables 4.2.6.8 and 6.1.1.4'
H H .0000 .0000 'International Tables Vol C Tables 4.2.6.8 and 6.1.1.4'
N N .0061 .0033 'International Tables Vol C Tables 4.2.6.8 and 6.1.1.4'
P P .1023 .0942 'International Tables Vol C Tables 4.2.6.8 and 6.1.1.4'
I I -.4742 1.8119 'International Tables Vol C Tables 4.2.6.8 and 6.1.1.4'
Pt Pt -1.7033 8.3905 'International Tables Vol C Tables 4.2.6.8 and 6.1.1.4'

loop_
_geom_angle_atom_site_label_1
_geom_angle_atom_site_label_2
_geom_angle_atom_site_label_3
_geom_angle
C3 Pt1 P1 94.94(16)
C3 Pt1 P2 176.8(2)
P1 Pt1 P2 86.56(6)
C3 Pt1 I1 86.66(16)
P1 Pt1 I1 177.38(5)
P2 Pt1 I1 91.75(4)
C1 P1 C16 105.9(3)
C1 P1 C13 112.4(3)
C16 P1 C13 95.2(3)
C1 P1 Pt1 108.9(2)
C16 P1 Pt1 120.2(3)
C13 P1 Pt1 113.7(2)
C22 P2 C2 105.0(3)
C22 P2 C19 94.8(4)
C2 P2 C19 108.0(4)
C22 P2 Pt1 122.4(3)
C2 P2 Pt1 108.4(2)
C19 P2 Pt1 116.7(3)
C5 N1 C3 111.4(7)
C5 N1 C6 123.6(7)
C3 N1 C6 125.0(6)
C3 N2 C4 109.1(7)
C3 N2 C7 127.9(6)
C4 N2 C7 123.0(7)
C2 C1 C25 119.4(7)
C2 C1 P1 119.0(5)
C25 C1 P1 121.6(5)
C28 C2 C1 120.3(7)
C28 C2 P2 122.5(5)
C1 C2 P2 117.1(5)
N2 C3 N1 104.6(6)
N2 C3 Pt1 132.5(6)
N1 C3 Pt1 122.8(5)
C5 C4 N2 108.3(8)
C5 C4 H4 125.8
N2 C4 H4 125.8
C4 C5 N1 106.4(8)
C4 C5 H5 126.8
N1 C5 H5 126.8
N1 C6 H6A 109.5
N1 C6 H6B 109.5
H6A C6 H6B 109.5
N1 C6 H6C 109.5
H6A C6 H6C 109.5
H6B C6 H6C 109.5
C12 C7 C8 121.4(9)
C12 C7 N2 121.2(8)
C8 C7 N2 117.4(9)
C9 C8 C7 120.2(12)
C9 C8 H8 119.9
C7 C8 H8 119.9
C10 C9 C8 120.0(12)
C10 C9 H9 120.0
C8 C9 H9 120.0
C9 C10 C11 120.3(11)
C9 C10 H10 119.9
C11 C10 H10 119.9
C10 C11 C12 120.1(12)
C10 C11 H11 120.0
C12 C11 H11 120.0
C7 C12 C11 118.0(10)
C7 C12 H12 121.0
C11 C12 H12 121.0
C14 C13 C17 113.9(7)
C14 C13 P1 104.7(6)
C17 C13 P1 116.3(6)
C14 C13 H13 107.2
C17 C13 H13 107.2
P1 C13 H13 107.2
C13 C14 C15 109.6(7)
C13 C14 H14A 109.7
C15 C14 H14A 109.7
C13 C14 H14B 109.7
C15 C14 H14B 109.7
H14A C14 H14B 108.2
C16 C15 C14 106.3(7)
C16 C15 H15A 110.5
C14 C15 H15A 110.5
C16 C15 H15B 110.5
C14 C15 H15B 110.5
H15A C15 H15B 108.7
C18 C16 C15 117.1(8)
C18 C16 P1 118.4(6)
C15 C16 P1 102.4(5)
C18 C16 H16 106.0
C15 C16 H16 106.0
P1 C16 H16 106.0
C13 C17 H17A 109.5
C13 C17 H17B 109.5
H17A C17 H17B 109.5
C13 C17 H17C 109.5
H17A C17 H17C 109.5
H17B C17 H17C 109.5
C16 C18 H18A 109.5
C16 C18 H18B 109.5
H18A C18 H18B 109.5
C16 C18 H18C 109.5
H18A C18 H18C 109.5
H18B C18 H18C 109.5
C23 C19 C20 117.3(9)
C23 C19 P2 114.5(7)
C20 C19 P2 105.1(7)
C23 C19 H19 106.4
C20 C19 H19 106.4
P2 C19 H19 106.4
C21 C20 C19 108.1(8)
C21 C20 H20A 110.1
C19 C20 H20A 110.1
C21 C20 H20B 110.1
C19 C20 H20B 110.1
H20A C20 H20B 108.4
C20 C21 C22 107.7(7)
C20 C21 H21A 110.2
C22 C21 H21A 110.2
C20 C21 H21B 110.2
C22 C21 H21B 110.2
H21A C21 H21B 108.5
C24 C22 C21 115.8(8)
C24 C22 P2 116.6(6)
C21 C22 P2 104.4(7)
C24 C22 H22 106.5
C21 C22 H22 106.5
P2 C22 H22 106.5
C19 C23 H23A 109.5
C19 C23 H23B 109.5
H23A C23 H23B 109.5
C19 C23 H23C 109.5
H23A C23 H23C 109.5
H23B C23 H23C 109.5
C22 C24 H24A 109.5
C22 C24 H24B 109.5
H24A C24 H24B 109.5
C22 C24 H24C 109.5
H24A C24 H24C 109.5
H24B C24 H24C 109.5
C26 C25 C1 119.1(6)
C26 C25 H25 120.5
C1 C25 H25 120.5
C27 C26 C25 121.7(7)
C27 C26 H26 119.2
C25 C26 H26 119.2
C28 C27 C26 118.7(7)
C28 C27 H27 120.6
C26 C27 H27 120.6
C27 C28 C2 120.9(7)
C27 C28 H28 119.6
C2 C28 H28 119.6

loop_
_geom_bond_atom_site_label_1
_geom_bond_atom_site_label_2
_geom_bond_distance
Pt1 C3 2.060(6)
Pt1 P1 2.2468(16)
Pt1 P2 2.2768(17)
Pt1 I1 2.6600(5)
P1 C1 1.816(7)
P1 C16 1.824(7)
P1 C13 1.866(7)
P2 C22 1.830(8)
P2 C2 1.832(7)
P2 C19 1.839(9)
N1 C5 1.356(10)
N1 C3 1.369(9)
N1 C6 1.437(10)
N2 C3 1.360(9)
N2 C4 1.383(10)
N2 C7 1.429(10)
C1 C2 1.386(9)
C1 C25 1.397(9)
C2 C28 1.382(9)
C4 C5 1.340(12)
C4 H4 0.9300
C5 H5 0.9300
C6 H6A 0.9600
C6 H6B 0.9600
C6 H6C 0.9600
C7 C12 1.331(12)
C7 C8 1.384(13)
C8 C9 1.368(14)
C8 H8 0.9300
C9 C10 1.353(17)
C9 H9 0.9300
C10 C11 1.364(17)
C10 H10 0.9300
C11 C12 1.432(14)
C11 H11 0.9300
C12 H12 0.9300
C13 C14 1.505(10)
C13 C17 1.523(11)
C13 H13 0.9800
C14 C15 1.537(13)
C14 H14A 0.9700
C14 H14B 0.9700
C15 C16 1.515(11)
C15 H15A 0.9700
C15 H15B 0.9700
C16 C18 1.493(11)
C16 H16 0.9800
C17 H17A 0.9600
C17 H17B 0.9600
C17 H17C 0.9600
C18 H18A 0.9600
C18 H18B 0.9600
C18 H18C 0.9600
C19 C23 1.511(14)
C19 C20 1.516(13)
C19 H19 0.9800
C20 C21 1.468(14)
C20 H20A 0.9700
C20 H20B 0.9700
C21 C22 1.567(12)
C21 H21A 0.9700
C21 H21B 0.9700
C22 C24 1.534(12)
C22 H22 0.9800
C23 H23A 0.9600
C23 H23B 0.9600
C23 H23C 0.9600
C24 H24A 0.9600
C24 H24B 0.9600
C24 H24C 0.9600
C25 C26 1.382(11)
C25 H25 0.9300
C26 C27 1.381(12)
C26 H26 0.9300
C27 C28 1.374(10)
C27 H27 0.9300
C28 H28 0.9300

loop_
_geom_torsion_atom_site_label_1
_geom_torsion_atom_site_label_2
_geom_torsion_atom_site_label_3
_geom_torsion_atom_site_label_4
_geom_torsion
C3 Pt1 P1 C1 -177.1(3)
C3 Pt1 P1 C16 60.7(4)
P2 Pt1 P1 C16 -122.2(3)
C3 Pt1 P1 C13 -51.0(3)
P2 Pt1 P1 C13 126.2(3)
P1 Pt1 P2 C22 -122.7(3)
I1 Pt1 P2 C22 55.3(3)
P1 Pt1 P2 C2 -0.3(2)
I1 Pt1 P2 C2 177.7(2)
P1 Pt1 P2 C19 121.8(4)
I1 Pt1 P2 C19 -60.2(4)
C16 P1 C1 C2 130.9(6)
C13 P1 C1 C2 -126.5(6)
Pt1 P1 C1 C2 0.4(6)
C16 P1 C1 C25 -47.9(7)
C13 P1 C1 C25 54.8(7)
Pt1 P1 C1 C25 -178.4(6)
C25 C1 C2 C28 0.8(11)
P1 C1 C2 C28 -178.0(5)
C25 C1 C2 P2 178.1(5)
P1 C1 C2 P2 -0.7(8)
C22 P2 C2 C28 -49.7(7)
C19 P2 C2 C28 50.6(7)
Pt1 P2 C2 C28 177.9(6)
C22 P2 C2 C1 133.1(6)
C19 P2 C2 C1 -126.6(6)
Pt1 P2 C2 C1 0.7(6)
C4 N2 C3 N1 0.8(7)
C7 N2 C3 N1 -179.1(7)
C4 N2 C3 Pt1 -175.0(5)
C7 N2 C3 Pt1 5.2(11)
C5 N1 C3 N2 1.3(7)
C6 N1 C3 N2 -176.7(7)
C5 N1 C3 Pt1 177.6(5)
C6 N1 C3 Pt1 -0.4(9)
P1 Pt1 C3 N2 -94.3(6)
I1 Pt1 C3 N2 87.8(6)
P1 Pt1 C3 N1 90.6(5)
I1 Pt1 C3 N1 -87.3(5)
C3 N2 C4 C5 -2.7(9)
C7 N2 C4 C5 177.2(7)
N2 C4 C5 N1 3.4(10)
C3 N1 C5 C4 -3.0(9)
C6 N1 C5 C4 175.1(8)
C3 N2 C7 C12 -47.9(11)
C4 N2 C7 C12 132.2(9)
C3 N2 C7 C8 132.9(8)
C4 N2 C7 C8 -47.0(11)
C12 C7 C8 C9 -0.6(14)
N2 C7 C8 C9 178.7(9)
C7 C8 C9 C10 0.2(18)
C8 C9 C10 C11 2(2)
C9 C10 C11 C12 -3.1(19)
C8 C7 C12 C11 -0.8(13)
N2 C7 C12 C11 180.0(8)
C10 C11 C12 C7 2.6(16)
C1 P1 C13 C14 -112.5(6)
C16 P1 C13 C14 -3.0(6)
Pt1 P1 C13 C14 123.2(5)
C1 P1 C13 C17 14.2(8)
C16 P1 C13 C17 123.7(7)
Pt1 P1 C13 C17 -110.1(7)
C17 C13 C14 C15 -152.0(8)
P1 C13 C14 C15 -24.0(9)
C13 C14 C15 C16 47.4(10)
C14 C15 C16 C18 -177.4(7)
C14 C15 C16 P1 -46.2(8)
C1 P1 C16 C18 -86.0(7)
C13 P1 C16 C18 158.9(7)
Pt1 P1 C16 C18 37.7(8)
C1 P1 C16 C15 143.5(6)
C13 P1 C16 C15 28.5(6)
Pt1 P1 C16 C15 -92.8(6)
C22 P2 C19 C23 144.8(8)
C2 P2 C19 C23 37.3(9)
Pt1 P2 C19 C23 -85.1(8)
C22 P2 C19 C20 14.6(7)
C2 P2 C19 C20 -92.9(7)
Pt1 P2 C19 C20 144.8(6)
C23 C19 C20 C21 -167.0(8)
P2 C19 C20 C21 -38.5(9)
C19 C20 C21 C22 48.8(10)
C20 C21 C22 C24 -164.8(8)
C20 C21 C22 P2 -35.3(9)
C2 P2 C22 C24 -109.9(6)
C19 P2 C22 C24 140.0(7)
Pt1 P2 C22 C24 14.0(8)
C2 P2 C22 C21 121.1(6)
C19 P2 C22 C21 10.9(7)
Pt1 P2 C22 C21 -115.0(6)
C2 C1 C25 C26 -0.8(12)
P1 C1 C25 C26 177.9(6)
C1 C25 C26 C27 0.5(14)
C25 C26 C27 C28 -0.1(15)
C26 C27 C28 C2 0.1(14)
C1 C2 C28 C27 -0.4(12)
P2 C2 C28 C27 -177.5(7)
